data_7125442
loop_
_publ_author_name
'Inaba, Yuya'
'Yoneda, Tomoki'
'Kitagawa, Yuichi'
'Miyata, Kiyoshi'
'Hasegawa, Yasuchika'
'Inokuma, Yasuhide'

_publ_section_title
;
 Splitting and reorientation of \p-conjugation by an unprecedented
 photo-rearrangement reaction.
;
_journal_issue 3
_journal_name_full 'Chemical communications (Cambridge, England)'
_journal_page_first 348
_journal_page_last 351
_journal_paper_doi 10.1039/c9cc09062b
_journal_volume 56
_journal_year 2020
_chemical_formula_moiety 'C28 H34 O4'
_chemical_formula_sum 'C28 H34 O4'
_chemical_formula_weight 434.55
_space_group_crystal_system monoclinic
_space_group_IT_number 14
_space_group_name_Hall '-P 2ybc'
_space_group_name_H-M_alt 'P 1 21/c 1'
_atom_sites_solution_hydrogens geom
_audit_creation_method SHELXL-2018/3
_audit_update_record
;
2019-09-20 deposited with the CCDC.	2019-11-26 downloaded from the CCDC.
;
_cell_angle_alpha 90
_cell_angle_beta 99.837(5)
_cell_angle_gamma 90
_cell_formula_units_Z 2
_cell_length_a 8.6894(4)
_cell_length_b 5.8144(3)
_cell_length_c 23.4264(12)
_cell_measurement_reflns_used 7677
_cell_measurement_temperature 123(2)
_cell_measurement_theta_max 29.0110
_cell_measurement_theta_min 2.6640
_cell_volume 1166.19(10)
_computing_cell_refinement 'CrysAlisPro 1.171.39.43a (Rigaku OD, 2018)'
_computing_data_collection 'CrysAlisPro 1.171.39.43a (Rigaku OD, 2018)'
_computing_data_reduction 'CrysAlisPro 1.171.39.43a (Rigaku OD, 2018)'
_computing_molecular_graphics 'Yadokari-XG 2009 (Wakita Nemoto et al., 2009)'
_computing_publication_material 'Yadokari-XG 2009 (Wakita Nemoto et al., 2009)'
_computing_structure_refinement 'SHELXL-2018/3 (Sheldrick, 2018)'
_computing_structure_solution 'SHELXT 2018/2 (Sheldrick, 2018)'
_diffrn_ambient_temperature 123(2)
_diffrn_detector 'CCD plate'
_diffrn_measured_fraction_theta_full 0.999
_diffrn_measured_fraction_theta_max 0.986
_diffrn_measurement_device 'four-circle diffractometer'
_diffrn_measurement_device_type 'XtaLAB AFC11 (RCD3): quarter-chi single'
_diffrn_radiation_monochromator mirror
_diffrn_radiation_probe x-ray
_diffrn_radiation_type MoK\a
_diffrn_radiation_wavelength 0.71073
_diffrn_reflns_av_R_equivalents 0.0561
_diffrn_reflns_av_unetI/netI 0.0336
_diffrn_reflns_Laue_measured_fraction_full 0.999
_diffrn_reflns_Laue_measured_fraction_max 0.986
_diffrn_reflns_limit_h_max 11
_diffrn_reflns_limit_h_min -11
_diffrn_reflns_limit_k_max 7
_diffrn_reflns_limit_k_min -7
_diffrn_reflns_limit_l_max 29
_diffrn_reflns_limit_l_min -29
_diffrn_reflns_number 15983
_diffrn_reflns_point_group_measured_fraction_full 0.999
_diffrn_reflns_point_group_measured_fraction_max 0.986
_diffrn_reflns_theta_full 25.242
_diffrn_reflns_theta_max 27.493
_diffrn_reflns_theta_min 2.647
_diffrn_source 'Rotating-anode X-ray tube (dual wavelength)'
_diffrn_source_type 'Rigaku (Mo) X-ray DW Source'
_exptl_absorpt_coefficient_mu 0.081
_exptl_absorpt_correction_T_max 1.00000
_exptl_absorpt_correction_T_min 0.69741
_exptl_absorpt_correction_type multi-scan
_exptl_absorpt_process_details
;
CrysAlisPro 1.171.39.43a (Rigaku Oxford Diffraction, 2018)
Empirical absorption correction using spherical harmonics,
 implemented in SCALE3 ABSPACK scaling algorithm.
;
_exptl_crystal_colour colorless
_exptl_crystal_density_diffrn 1.238
_exptl_crystal_density_method 'not measured'
_exptl_crystal_description prism
_exptl_crystal_F_000 468
_exptl_crystal_size_max 0.32
_exptl_crystal_size_mid 0.29
_exptl_crystal_size_min 0.06
_refine_diff_density_max 0.553
_refine_diff_density_min -0.370
_refine_diff_density_rms 0.107
_refine_ls_extinction_method none
_refine_ls_goodness_of_fit_ref 1.078
_refine_ls_hydrogen_treatment constr
_refine_ls_matrix_type full
_refine_ls_number_parameters 151
_refine_ls_number_reflns 2775
_refine_ls_number_restraints 0
_refine_ls_restrained_S_all 1.078
_refine_ls_R_factor_all 0.0850
_refine_ls_R_factor_gt 0.0760
_refine_ls_shift/su_max 0.000
_refine_ls_shift/su_mean 0.000
_refine_ls_structure_factor_coef Fsqd
_refine_ls_weighting_details 'w=1/[\s^2^(Fo^2^)+(0.1242P)^2^+2.1589P] where P=(Fo^2^+2Fc^2^)/3'
_refine_ls_weighting_scheme calc
_refine_ls_wR_factor_gt 0.2267
_refine_ls_wR_factor_ref 0.2395
_reflns_Friedel_coverage 0.000
_reflns_number_gt 2397
_reflns_number_total 2775
_reflns_threshold_expression 'I > 2\s(I)'
_cod_data_source_file c9cc09062b2.cif
_cod_data_source_block Compound_5
_cod_depositor_comments 'Adding full bibliography for 7125441--7125444.cif.'
_cod_original_sg_symbol_H-M 'P 21/c'
_cod_database_code 7125442
_shelx_shelxl_version_number 2018/3
_shelx_space_group_comment
;
The symmetry employed for this shelxl refinement is uniquely defined
by the following loop, which should always be used as a source of
symmetry information in preference to the above space-group names.
They are only intended as comments.
;

loop_
_space_group_symop_operation_xyz
'x, y, z'
'-x, y+1/2, -z+1/2'
'-x, -y, -z'
'x, -y-1/2, z-1/2'

loop_
_atom_site_label
_atom_site_type_symbol
_atom_site_fract_x
_atom_site_fract_y
_atom_site_fract_z
_atom_site_U_iso_or_equiv
_atom_site_adp_type
_atom_site_occupancy
_atom_site_site_symmetry_order
_atom_site_calc_flag
_atom_site_refinement_flags_posn
_atom_site_refinement_flags_adp
C1 C 0.2798(3) 0.6942(5) 0.39103(13) 0.0184(6) Uani 1 1 d . .
C2 C 0.2430(3) 0.5176(5) 0.34075(12) 0.0186(6) Uani 1 1 d . .
C3 C 0.4037(3) 0.4535(5) 0.32782(12) 0.0185(6) Uani 1 1 d . .
C4 C 0.5136(3) 0.5812(5) 0.36077(12) 0.0170(6) Uani 1 1 d . .
C5 C 0.6836(3) 0.6239(5) 0.36855(12) 0.0175(6) Uani 1 1 d . .
C6 C 0.7211(3) 0.8052(5) 0.41743(12) 0.0177(6) Uani 1 1 d . .
C7 C 0.5614(3) 0.8669(5) 0.43181(12) 0.0170(6) Uani 1 1 d . .
C8 C 0.4510(3) 0.7356(5) 0.39991(12) 0.0171(6) Uani 1 1 d . .
C9 C 0.1532(4) 0.3117(5) 0.35976(14) 0.0241(7) Uani 1 1 d . .
H1 H 0.128165 0.203431 0.327438 0.036 Uiso 1 1 calc R U
H2 H 0.056354 0.365787 0.371407 0.036 Uiso 1 1 calc R U
H3 H 0.217845 0.234366 0.392565 0.036 Uiso 1 1 calc R U
C10 C 0.1436(4) 0.6390(6) 0.28858(14) 0.0252(7) Uani 1 1 d . .
H4 H 0.199879 0.774113 0.277892 0.038 Uiso 1 1 calc R U
H5 H 0.044017 0.687516 0.298999 0.038 Uiso 1 1 calc R U
H6 H 0.123823 0.532629 0.255702 0.038 Uiso 1 1 calc R U
C11 C 0.4263(4) 0.2754(6) 0.28443(14) 0.0271(7) Uani 1 1 d . .
H7 H 0.534443 0.280173 0.277655 0.041 Uiso 1 1 calc R U
H8 H 0.355173 0.305571 0.248009 0.041 Uiso 1 1 calc R U
H9 H 0.404094 0.123197 0.299048 0.041 Uiso 1 1 calc R U
C12 C 0.8045(4) 1.0114(5) 0.39565(14) 0.0232(6) Uani 1 1 d . .
H10 H 0.737610 1.078989 0.361894 0.035 Uiso 1 1 calc R U
H11 H 0.902874 0.960344 0.384676 0.035 Uiso 1 1 calc R U
H12 H 0.826278 1.126822 0.426467 0.035 Uiso 1 1 calc R U
C13 C 0.8266(4) 0.6943(6) 0.46951(13) 0.0249(7) Uani 1 1 d . .
H13 H 0.845855 0.804774 0.501529 0.037 Uiso 1 1 calc R U
H14 H 0.926114 0.649739 0.458390 0.037 Uiso 1 1 calc R U
H15 H 0.774930 0.557594 0.481836 0.037 Uiso 1 1 calc R U
C14 C 0.5417(4) 1.0457(5) 0.47606(12) 0.0207(6) Uani 1 1 d . .
H16 H 0.481262 1.176208 0.456466 0.025 Uiso 1 1 calc R U
H17 H 0.645900 1.104386 0.493811 0.025 Uiso 1 1 calc R U
O1 O 0.1836(2) 0.7765(4) 0.41697(10) 0.0244(5) Uani 1 1 d . .
O2 O 0.7780(2) 0.5419(4) 0.34154(9) 0.0238(5) Uani 1 1 d . .

loop_
_atom_site_aniso_label
_atom_site_aniso_U_11
_atom_site_aniso_U_22
_atom_site_aniso_U_33
_atom_site_aniso_U_23
_atom_site_aniso_U_13
_atom_site_aniso_U_12
C1 0.0150(13) 0.0160(13) 0.0244(14) 0.0006(11) 0.0042(11) -0.0005(11)
C2 0.0163(13) 0.0161(13) 0.0233(13) -0.0011(11) 0.0028(11) -0.0030(11)
C3 0.0184(14) 0.0170(13) 0.0205(13) 0.0002(11) 0.0040(10) 0.0001(11)
C4 0.0186(14) 0.0144(13) 0.0189(12) 0.0001(10) 0.0053(10) 0.0017(11)
C5 0.0174(13) 0.0152(13) 0.0202(13) 0.0028(10) 0.0039(10) 0.0017(11)
C6 0.0129(12) 0.0181(13) 0.0222(13) -0.0003(11) 0.0034(10) -0.0010(11)
C7 0.0141(13) 0.0161(13) 0.0218(13) -0.0014(11) 0.0058(10) -0.0024(10)
C8 0.0141(12) 0.0155(13) 0.0225(13) -0.0020(11) 0.0060(10) -0.0002(10)
C9 0.0189(14) 0.0187(14) 0.0353(17) -0.0009(12) 0.0068(12) -0.0066(12)
C10 0.0207(14) 0.0238(15) 0.0291(15) 0.0012(12) -0.0016(12) 0.0011(12)
C11 0.0248(15) 0.0273(16) 0.0301(16) -0.0108(13) 0.0070(12) -0.0025(13)
C12 0.0181(13) 0.0186(14) 0.0346(16) 0.0006(12) 0.0093(12) -0.0036(11)
C13 0.0200(14) 0.0272(16) 0.0263(15) 0.0034(12) 0.0009(12) 0.0015(13)
C14 0.0210(14) 0.0173(14) 0.0252(14) -0.0058(11) 0.0084(11) -0.0052(11)
O1 0.0148(10) 0.0249(11) 0.0349(12) -0.0060(9) 0.0081(9) 0.0004(9)
O2 0.0185(10) 0.0246(11) 0.0304(11) -0.0025(9) 0.0100(9) 0.0030(9)

loop_
_atom_type_symbol
_atom_type_description
_atom_type_scat_dispersion_real
_atom_type_scat_dispersion_imag
_atom_type_scat_source
C C 0.0033 0.0016 'International Tables Vol C Tables 4.2.6.8 and 6.1.1.4'
H H 0.0000 0.0000 'International Tables Vol C Tables 4.2.6.8 and 6.1.1.4'
O O 0.0106 0.0060 'International Tables Vol C Tables 4.2.6.8 and 6.1.1.4'

loop_
_geom_angle_atom_site_label_1
_geom_angle_atom_site_label_2
_geom_angle_atom_site_label_3
_geom_angle
_geom_angle_site_symmetry_1
_geom_angle_site_symmetry_3
O1 C1 C8 128.7(3) . .
O1 C1 C2 124.8(3) . .
C8 C1 C2 106.5(2) . .
C3 C2 C9 113.3(2) . .
C3 C2 C10 111.2(2) . .
C9 C2 C10 110.1(2) . .
C3 C2 C1 103.6(2) . .
C9 C2 C1 110.1(2) . .
C10 C2 C1 108.2(2) . .
C4 C3 C11 127.8(3) . .
C4 C3 C2 109.6(2) . .
C11 C3 C2 122.6(3) . .
C3 C4 C8 113.5(2) . .
C3 C4 C5 139.5(3) . .
C8 C4 C5 107.0(2) . .
O2 C5 C4 128.2(3) . .
O2 C5 C6 125.2(3) . .
C4 C5 C6 106.6(2) . .
C7 C6 C12 112.9(2) . .
C7 C6 C13 111.4(2) . .
C12 C6 C13 109.9(2) . .
C7 C6 C5 103.8(2) . .
C12 C6 C5 109.8(2) . .
C13 C6 C5 108.8(2) . .
C8 C7 C14 128.4(3) . .
C8 C7 C6 109.4(2) . .
C14 C7 C6 122.1(2) . .
C7 C8 C4 113.1(2) . .
C7 C8 C1 140.4(3) . .
C4 C8 C1 106.5(2) . .
C2 C9 H1 109.5 . .
C2 C9 H2 109.5 . .
H1 C9 H2 109.5 . .
C2 C9 H3 109.5 . .
H1 C9 H3 109.5 . .
H2 C9 H3 109.5 . .
C2 C10 H4 109.5 . .
C2 C10 H5 109.5 . .
H4 C10 H5 109.5 . .
C2 C10 H6 109.5 . .
H4 C10 H6 109.5 . .
H5 C10 H6 109.5 . .
C3 C11 H7 109.5 . .
C3 C11 H8 109.5 . .
H7 C11 H8 109.5 . .
C3 C11 H9 109.5 . .
H7 C11 H9 109.5 . .
H8 C11 H9 109.5 . .
C6 C12 H10 109.5 . .
C6 C12 H11 109.5 . .
H10 C12 H11 109.5 . .
C6 C12 H12 109.5 . .
H10 C12 H12 109.5 . .
H11 C12 H12 109.5 . .
C6 C13 H13 109.5 . .
C6 C13 H14 109.5 . .
H13 C13 H14 109.5 . .
C6 C13 H15 109.5 . .
H13 C13 H15 109.5 . .
H14 C13 H15 109.5 . .
C7 C14 C14 113.0(3) . 3_676
C7 C14 H16 109.0 . .
C14 C14 H16 109.0 3_676 .
C7 C14 H17 109.0 . .
C14 C14 H17 109.0 3_676 .
H16 C14 H17 107.8 . .

loop_
_geom_bond_atom_site_label_1
_geom_bond_atom_site_label_2
_geom_bond_distance
_geom_bond_site_symmetry_2
C1 O1 1.213(4) .
C1 C8 1.486(4) .
C1 C2 1.554(4) .
C2 C3 1.525(4) .
C2 C9 1.536(4) .
C2 C10 1.542(4) .
C3 C4 1.344(4) .
C3 C11 1.487(4) .
C4 C8 1.453(4) .
C4 C5 1.478(4) .
C5 O2 1.216(4) .
C5 C6 1.549(4) .
C6 C7 1.525(4) .
C6 C12 1.533(4) .
C6 C13 1.537(4) .
C7 C8 1.348(4) .
C7 C14 1.498(4) .
C9 H1 0.9800 .
C9 H2 0.9800 .
C9 H3 0.9800 .
C10 H4 0.9800 .
C10 H5 0.9800 .
C10 H6 0.9800 .
C11 H7 0.9800 .
C11 H8 0.9800 .
C11 H9 0.9800 .
C12 H10 0.9800 .
C12 H11 0.9800 .
C12 H12 0.9800 .
C13 H13 0.9800 .
C13 H14 0.9800 .
C13 H15 0.9800 .
C14 C14 1.531(6) 3_676
C14 H16 0.9900 .
C14 H17 0.9900 .

loop_
_geom_torsion_atom_site_label_1
_geom_torsion_atom_site_label_2
_geom_torsion_atom_site_label_3
_geom_torsion_atom_site_label_4
_geom_torsion
_geom_torsion_site_symmetry_4
O1 C1 C2 C3 -174.7(3) .
C8 C1 C2 C3 4.9(3) .
O1 C1 C2 C9 -53.2(4) .
C8 C1 C2 C9 126.4(3) .
O1 C1 C2 C10 67.2(4) .
C8 C1 C2 C10 -113.3(3) .
C9 C2 C3 C4 -123.5(3) .
C10 C2 C3 C4 111.9(3) .
C1 C2 C3 C4 -4.2(3) .
C9 C2 C3 C11 56.8(4) .
C10 C2 C3 C11 -67.8(4) .
C1 C2 C3 C11 176.1(3) .
C11 C3 C4 C8 -178.5(3) .
C2 C3 C4 C8 1.8(4) .
C11 C3 C4 C5 5.1(6) .
C2 C3 C4 C5 -174.6(3) .
C3 C4 C5 O2 1.7(6) .
C8 C4 C5 O2 -174.8(3) .
C3 C4 C5 C6 179.5(4) .
C8 C4 C5 C6 3.0(3) .
O2 C5 C6 C7 174.2(3) .
C4 C5 C6 C7 -3.7(3) .
O2 C5 C6 C12 53.2(4) .
C4 C5 C6 C12 -124.7(2) .
O2 C5 C6 C13 -67.1(4) .
C4 C5 C6 C13 115.0(3) .
C12 C6 C7 C8 122.1(3) .
C13 C6 C7 C8 -113.7(3) .
C5 C6 C7 C8 3.3(3) .
C12 C6 C7 C14 -58.9(4) .
C13 C6 C7 C14 65.3(4) .
C5 C6 C7 C14 -177.7(2) .
C14 C7 C8 C4 179.5(3) .
C6 C7 C8 C4 -1.6(3) .
C14 C7 C8 C1 -0.5(6) .
C6 C7 C8 C1 178.4(3) .
C3 C4 C8 C7 -178.5(3) .
C5 C4 C8 C7 -1.0(3) .
C3 C4 C8 C1 1.5(3) .
C5 C4 C8 C1 179.1(2) .
O1 C1 C8 C7 -4.5(6) .
C2 C1 C8 C7 176.0(4) .
O1 C1 C8 C4 175.5(3) .
C2 C1 C8 C4 -4.0(3) .
C8 C7 C14 C14 54.9(5) 3_676
C6 C7 C14 C14 -123.9(3) 3_676
